data_4348982
loop_
_publ_author_name
'Zhang, De-Xiang'
'Zhang, Hai-Xia'
'Wen, Tian'
'Li, Dong-Sheng'
'Zhang, Jian'

_publ_section_title
;
 Mechanochromic Cu(i) boron imidazolate frameworks with low-dimensional
 structures and reducing function
;
_journal_issue 2
_journal_name_full 'Inorganic Chemistry Frontiers'
_journal_page_first 263
_journal_paper_doi 10.1039/C5QI00155B
_journal_volume 3
_journal_year 2016
_chemical_formula_moiety 'C42 H32 B2 Cu2 N12 O0'
_chemical_formula_sum 'C42 H32 B2 Cu2 N12'
_chemical_formula_weight 853.50
_space_group_IT_number 2
_space_group_name_Hall '-P 1'
_space_group_name_H-M_alt 'P -1'
_symmetry_cell_setting triclinic
_symmetry_space_group_name_H-M 'P -1'
_atom_sites_solution_hydrogens geom
_atom_sites_solution_primary direct
_atom_sites_solution_secondary difmap
_audit_creation_method SHELXL-97
_audit_update_record
;
2015-04-01 deposited with the CCDC.
2015-12-02 downloaded from the CCDC.
;
_cell_angle_alpha 76.021(7)
_cell_angle_beta 80.764(6)
_cell_angle_gamma 73.239(7)
_cell_formula_units_Z 2
_cell_length_a 10.4075(8)
_cell_length_b 11.0056(11)
_cell_length_c 18.3138(11)
_cell_measurement_reflns_used 1796
_cell_measurement_temperature 293(2)
_cell_measurement_theta_max 22.2940
_cell_measurement_theta_min 2.4530
_cell_volume 1939.7(3)
_computing_structure_refinement 'SHELXL-97 (Sheldrick, 1997)'
_computing_structure_solution 'SHELXS-97 (Sheldrick, 1990)'
_diffrn_ambient_temperature 293(2)
_diffrn_detector_area_resol_mean 16.2083
_diffrn_measured_fraction_theta_full 0.999
_diffrn_measured_fraction_theta_max 0.999
_diffrn_measurement_device_type 'Xcalibur, Eos'
_diffrn_measurement_method '\w scans'
_diffrn_radiation_monochromator graphite
_diffrn_radiation_source 'fine-focus sealed tube'
_diffrn_radiation_type MoK\a
_diffrn_radiation_wavelength 0.71073
_diffrn_reflns_av_R_equivalents 0.0886
_diffrn_reflns_av_sigmaI/netI 0.2264
_diffrn_reflns_limit_h_max 12
_diffrn_reflns_limit_h_min -7
_diffrn_reflns_limit_k_max 13
_diffrn_reflns_limit_k_min -13
_diffrn_reflns_limit_l_max 21
_diffrn_reflns_limit_l_min -21
_diffrn_reflns_number 13606
_diffrn_reflns_theta_full 25.25
_diffrn_reflns_theta_max 25.25
_diffrn_reflns_theta_min 2.30
_exptl_absorpt_coefficient_mu 1.146
_exptl_absorpt_correction_T_max 1.00000
_exptl_absorpt_correction_T_min 0.96166
_exptl_absorpt_correction_type multi-scan
_exptl_absorpt_process_details
;
CrysAlisPro, Agilent Technologies,
Version 1.171.36.28 (release 01-02-2013 CrysAlis171 .NET)
(compiled Feb  1 2013,16:14:44)
Empirical absorption correction using spherical harmonics,
 implemented in SCALE3 ABSPACK scaling algorithm.
;
_exptl_crystal_colour colorless
_exptl_crystal_density_diffrn 1.461
_exptl_crystal_density_method 'not measured'
_exptl_crystal_description block
_exptl_crystal_F_000 872
_exptl_crystal_size_max 0.15
_exptl_crystal_size_mid 0.12
_exptl_crystal_size_min 0.09
_refine_diff_density_max 0.481
_refine_diff_density_min -0.381
_refine_diff_density_rms 0.071
_refine_ls_extinction_method none
_refine_ls_goodness_of_fit_ref 0.856
_refine_ls_hydrogen_treatment mixed
_refine_ls_matrix_type full
_refine_ls_number_parameters 523
_refine_ls_number_reflns 7026
_refine_ls_number_restraints 0
_refine_ls_restrained_S_all 0.856
_refine_ls_R_factor_all 0.1738
_refine_ls_R_factor_gt 0.0618
_refine_ls_shift/su_max 0.000
_refine_ls_shift/su_mean 0.000
_refine_ls_structure_factor_coef Fsqd
_refine_ls_weighting_details 'calc w=1/[\s^2^(Fo^2^)+(0.0001P)^2^+0.2052P] where P=(Fo^2^+2Fc^2^)/3'
_refine_ls_weighting_scheme calc
_refine_ls_wR_factor_gt 0.0865
_refine_ls_wR_factor_ref 0.1223
_reflns_number_gt 3659
_reflns_number_total 7026
_reflns_threshold_expression >2sigma(I)
_cod_data_source_file c5qi00155b2.cif
_cod_data_source_block BIF-40
_cod_depositor_comments
;
The following automatic conversions were performed:

data item '_symmetry_cell_setting' value 'Triclinic' was changed to
'triclinic' in accordance with the
/home/saulius/struct/COD-crude-data/automatic-downloads/DataCite-retrospective/RSC/depositions/lib/dictionaries/cif_core.dic
dictionary named 'cif_core.dic' version 2.4.2 last updated on
2011-04-26.

Automatic conversion script
Id: cif_fix_values 6909 2019-04-08 15:41:33Z antanas 
;
_cod_original_sg_symbol_H-M P-1
_cod_database_code 4348982

loop_
_symmetry_equiv_pos_as_xyz
'x, y, z'
'-x, -y, -z'

loop_
_atom_site_label
_atom_site_type_symbol
_atom_site_fract_x
_atom_site_fract_y
_atom_site_fract_z
_atom_site_U_iso_or_equiv
_atom_site_adp_type
_atom_site_occupancy
_atom_site_symmetry_multiplicity
_atom_site_calc_flag
_atom_site_refinement_flags
Cu1 Cu 0.20521(9) 0.77368(8) 0.39415(5) 0.0488(3) Uani 1 1 d .
Cu2 Cu 0.17835(9) 0.28887(9) 0.90276(5) 0.0556(3) Uani 1 1 d .
N1 N 0.0224(5) 0.7719(5) 0.3981(3) 0.0419(17) Uani 1 1 d .
N2 N 0.3595(5) 0.2918(5) 0.9049(3) 0.0474(17) Uani 1 1 d .
N3 N 0.5869(5) 0.2361(5) 0.8942(3) 0.0385(15) Uani 1 1 d .
N4 N 0.6044(5) 0.7458(5) 0.3464(3) 0.0379(15) Uani 1 1 d .
C5 C -0.1939(7) 0.7810(6) 0.4458(4) 0.0369(18) Uani 1 1 d .
C6 C -0.0759(7) 0.8111(6) 0.4533(4) 0.0375(19) Uani 1 1 d .
N7 N 0.3765(5) 0.8056(5) 0.3584(3) 0.0379(15) Uani 1 1 d .
N8 N -0.1658(5) 0.7216(5) 0.3844(3) 0.0378(16) Uani 1 1 d .
N9 N 0.2086(5) -0.0394(5) 1.0986(3) 0.0464(17) Uani 1 1 d .
C10 C -0.0372(7) 0.7196(6) 0.3598(4) 0.042(2) Uani 1 1 d .
H10 H 0.0073 0.6839 0.3186 0.051 Uiso 1 1 calc R
N11 N 0.2574(6) 0.4759(5) 0.6035(3) 0.0438(17) Uani 1 1 d .
N13 N 0.8205(5) 0.2637(5) 0.8543(3) 0.0407(16) Uani 1 1 d .
C14 C 0.4248(7) 0.9021(6) 0.3067(3) 0.0332(17) Uani 1 1 d .
C15 C 0.4716(7) 0.2436(6) 0.8673(4) 0.044(2) Uani 1 1 d .
H15 H 0.4722 0.2153 0.8234 0.053 Uiso 1 1 calc R
C16 C 0.3013(7) 0.5675(7) 0.6264(4) 0.047(2) Uani 1 1 d .
N17 N 0.1629(6) 0.1414(6) 1.0080(3) 0.057(2) Uani 1 1 d .
N18 N 0.2476(6) 0.6471(6) 0.5055(3) 0.0547(19) Uani 1 1 d .
C19 C 0.5422(7) 0.2839(6) 0.9594(4) 0.0349(17) Uani 1 1 d .
C20 C -0.3089(7) 0.8114(7) 0.4950(4) 0.050(2) Uani 1 1 d .
H20 H -0.3880 0.7929 0.4894 0.060 Uiso 1 1 calc R
C21 C 0.6146(8) 0.3019(6) 1.0126(4) 0.050(2) Uani 1 1 d .
H21 H 0.7084 0.2791 1.0080 0.060 Uiso 1 1 calc R
C22 C 0.7341(7) 0.4549(7) 0.7496(4) 0.051(2) Uani 1 1 d .
H22 H 0.6597 0.4304 0.7419 0.061 Uiso 1 1 calc R
C23 C 0.5639(7) 0.8662(6) 0.2977(3) 0.0405(19) Uani 1 1 d .
C24 C 0.2425(7) 0.0231(7) 1.0272(4) 0.052(2) Uani 1 1 d .
H24 H 0.3143 -0.0137 0.9952 0.062 Uiso 1 1 calc R
C25 C 0.4031(7) 0.3201(7) 0.9668(4) 0.044(2) Uani 1 1 d .
C26 C 0.2940(8) 0.6753(7) 0.5671(4) 0.049(2) Uani 1 1 d .
B28 B 0.7248(7) 0.1774(8) 0.8580(4) 0.039(2) Uani 1 1 d .
H28 H 0.7159 0.1727 0.8063 0.047 Uiso 1 1 calc R
C29 C -0.0680(7) 0.4166(7) 0.8137(4) 0.047(2) Uani 1 1 d .
C30 C -0.0704(7) 0.8672(6) 0.5116(4) 0.045(2) Uani 1 1 d .
H30 H 0.0091 0.8838 0.5184 0.055 Uiso 1 1 calc R
C31 C 0.8213(7) 0.3796(7) 0.8045(4) 0.042(2) Uani 1 1 d .
C32 C 0.4881(7) 0.7192(6) 0.3788(3) 0.044(2) Uani 1 1 d .
H32 H 0.4864 0.6430 0.4142 0.052 Uiso 1 1 calc R
C33 C 0.5407(8) 0.3544(7) 1.0715(4) 0.059(2) Uani 1 1 d .
H33 H 0.5864 0.3673 1.1075 0.071 Uiso 1 1 calc R
C34 C 0.6406(7) 0.9414(7) 0.2469(4) 0.056(2) Uani 1 1 d .
H34 H 0.7344 0.9172 0.2425 0.067 Uiso 1 1 calc R
C35 C 0.0695(7) 0.1578(7) 1.0708(4) 0.051(2) Uani 1 1 d .
C36 C -0.0667(7) 0.2377(7) 0.8891(4) 0.047(2) Uani 1 1 d .
H36 H -0.0408 0.1625 0.9255 0.056 Uiso 1 1 calc R
C37 C 0.3502(8) 1.0164(7) 0.2634(4) 0.054(2) Uani 1 1 d .
H37 H 0.2565 1.0411 0.2682 0.065 Uiso 1 1 calc R
C38 C 0.3469(8) 0.5636(8) 0.6945(4) 0.058(2) Uani 1 1 d .
H38 H 0.3522 0.4923 0.7344 0.070 Uiso 1 1 calc R
C39 C 0.3286(8) 0.3714(7) 1.0283(4) 0.053(2) Uani 1 1 d .
H39 H 0.2349 0.3923 1.0340 0.064 Uiso 1 1 calc R
C40 C 0.3331(8) 0.7813(7) 0.5728(5) 0.062(3) Uani 1 1 d .
H40 H 0.3313 0.8518 0.5326 0.075 Uiso 1 1 calc R
C41 C 0.0980(7) 0.0476(7) 1.1287(4) 0.049(2) Uani 1 1 d .
C42 C 0.2257(7) 0.5310(7) 0.5310(4) 0.050(2) Uani 1 1 d .
H42 H 0.1917 0.4904 0.5023 0.060 Uiso 1 1 calc R
C43 C 0.3752(8) 0.7780(8) 0.6412(5) 0.065(3) Uani 1 1 d .
H43 H 0.3986 0.8494 0.6484 0.078 Uiso 1 1 calc R
C44 C -0.0792(8) 0.1418(9) 1.2088(5) 0.074(3) Uani 1 1 d .
H44 H -0.1298 0.1391 1.2556 0.089 Uiso 1 1 calc R
C46 C -0.0339(8) 0.2638(8) 1.0836(5) 0.066(3) Uani 1 1 d .
H46 H -0.0510 0.3397 1.0467 0.079 Uiso 1 1 calc R
C47 C 0.0219(8) 0.0386(8) 1.1970(4) 0.063(3) Uani 1 1 d .
H47 H 0.0397 -0.0368 1.2341 0.076 Uiso 1 1 calc R
C48 C -0.3025(8) 0.8697(7) 0.5522(4) 0.059(2) Uani 1 1 d .
H48 H -0.3779 0.8902 0.5863 0.071 Uiso 1 1 calc R
C49 C 0.5685(9) 1.0533(7) 0.2040(4) 0.068(3) Uani 1 1 d .
H49 H 0.6140 1.1061 0.1683 0.082 Uiso 1 1 calc R
C50 C 0.3831(8) 0.6699(8) 0.6989(4) 0.068(3) Uani 1 1 d .
H50 H 0.4151 0.6702 0.7434 0.081 Uiso 1 1 calc R
C52 C 0.4269(8) 1.0892(7) 0.2133(4) 0.065(3) Uani 1 1 d .
H52 H 0.3821 1.1667 0.1839 0.077 Uiso 1 1 calc R
C53 C -0.0360(7) 0.5308(7) 0.7696(4) 0.068(3) Uani 1 1 d .
H53A H -0.0328 0.5852 0.8035 0.081 Uiso 1 1 calc R
H53B H 0.0536 0.5066 0.7438 0.081 Uiso 1 1 calc R
C54 C -0.1850(8) 0.8981(7) 0.5595(4) 0.057(2) Uani 1 1 d .
H54 H -0.1834 0.9394 0.5979 0.068 Uiso 1 1 calc R
C55 C 0.4004(8) 0.3896(7) 1.0802(4) 0.057(2) Uani 1 1 d .
H55 H 0.3548 0.4255 1.1211 0.069 Uiso 1 1 calc R
C56 C 0.7645(8) 0.5667(8) 0.7080(5) 0.072(3) Uani 1 1 d .
H56 H 0.7070 0.6202 0.6725 0.087 Uiso 1 1 calc R
C58 C -0.1102(8) 0.2549(9) 1.1513(5) 0.083(3) Uani 1 1 d .
H58 H -0.1835 0.3237 1.1599 0.099 Uiso 1 1 calc R
N59 N 0.0037(5) 0.3222(5) 0.8695(3) 0.0469(17) Uani 1 1 d .
C1 C 0.8767(9) 0.6033(8) 0.7165(5) 0.077(3) Uani 1 1 d .
H1 H 0.8936 0.6787 0.6857 0.092 Uiso 1 1 calc R
B1 B -0.2469(8) 0.6595(8) 0.3477(5) 0.045(2) Uani 1 1 d .

loop_
_atom_site_aniso_label
_atom_site_aniso_U_11
_atom_site_aniso_U_22
_atom_site_aniso_U_33
_atom_site_aniso_U_23
_atom_site_aniso_U_13
_atom_site_aniso_U_12
Cu1 0.0336(6) 0.0540(6) 0.0627(6) -0.0119(5) -0.0064(5) -0.0167(5)
Cu2 0.0363(6) 0.0650(7) 0.0753(7) -0.0192(5) -0.0120(5) -0.0206(5)
N1 0.028(4) 0.046(4) 0.049(4) -0.007(3) 0.010(3) -0.015(3)
N2 0.023(3) 0.061(4) 0.069(4) -0.020(3) -0.003(3) -0.023(3)
N3 0.032(4) 0.052(4) 0.042(4) -0.013(3) -0.012(3) -0.021(3)
N4 0.029(3) 0.043(4) 0.044(3) -0.001(3) -0.005(3) -0.019(3)
C5 0.034(4) 0.036(4) 0.044(5) -0.012(3) 0.002(4) -0.016(3)
C6 0.037(5) 0.034(4) 0.042(4) -0.001(3) -0.012(4) -0.012(3)
N7 0.029(3) 0.045(4) 0.039(3) -0.007(3) -0.002(3) -0.010(3)
N8 0.020(3) 0.043(4) 0.049(4) -0.004(3) 0.002(3) -0.015(3)
N9 0.036(4) 0.053(4) 0.054(4) -0.011(3) -0.004(3) -0.017(3)
C10 0.026(4) 0.050(5) 0.051(5) -0.015(4) -0.002(4) -0.007(4)
N11 0.041(4) 0.041(4) 0.051(4) -0.009(3) -0.010(3) -0.010(3)
N13 0.025(3) 0.049(4) 0.050(4) -0.001(3) -0.011(3) -0.016(3)
C14 0.033(4) 0.042(4) 0.027(4) -0.009(3) -0.004(3) -0.011(3)
C15 0.035(5) 0.056(5) 0.050(5) -0.014(4) 0.000(4) -0.026(4)
C16 0.042(5) 0.044(5) 0.058(5) -0.016(4) -0.007(4) -0.009(4)
N17 0.049(4) 0.055(4) 0.063(4) -0.007(3) -0.007(3) -0.013(3)
N18 0.062(5) 0.052(4) 0.056(4) 0.003(3) -0.020(3) -0.028(4)
C19 0.040(4) 0.029(4) 0.043(4) -0.011(3) -0.012(4) -0.013(3)
C20 0.033(5) 0.064(6) 0.058(5) -0.018(4) 0.008(4) -0.022(4)
C21 0.049(5) 0.050(5) 0.057(5) -0.011(4) -0.019(4) -0.013(4)
C22 0.038(5) 0.058(5) 0.057(5) -0.008(4) -0.014(4) -0.013(4)
C23 0.047(5) 0.040(5) 0.038(4) -0.006(3) -0.014(4) -0.013(4)
C24 0.052(5) 0.056(5) 0.052(5) -0.008(4) 0.000(4) -0.025(4)
C25 0.034(5) 0.038(5) 0.055(5) -0.001(4) 0.000(4) -0.011(4)
C26 0.045(5) 0.045(5) 0.052(5) 0.004(4) -0.008(4) -0.014(4)
B28 0.029(5) 0.057(6) 0.037(5) -0.009(4) -0.002(4) -0.021(4)
C29 0.026(4) 0.052(5) 0.060(5) -0.007(4) -0.008(4) -0.008(4)
C30 0.050(5) 0.035(4) 0.054(5) -0.011(4) -0.006(4) -0.014(4)
C31 0.032(4) 0.052(5) 0.045(5) -0.021(4) 0.000(4) -0.007(4)
C32 0.047(5) 0.038(4) 0.047(5) -0.002(3) -0.010(4) -0.015(4)
C33 0.081(7) 0.045(5) 0.057(5) -0.004(4) -0.025(5) -0.021(5)
C34 0.057(6) 0.060(5) 0.057(5) 0.002(4) -0.006(4) -0.035(4)
C35 0.040(5) 0.062(6) 0.057(5) -0.024(4) -0.003(4) -0.012(4)
C36 0.037(5) 0.041(5) 0.055(5) 0.008(4) -0.004(4) -0.016(4)
C37 0.068(6) 0.055(5) 0.044(5) -0.013(4) -0.008(4) -0.017(5)
C38 0.062(6) 0.057(6) 0.057(6) -0.009(5) -0.009(4) -0.019(5)
C39 0.047(5) 0.045(5) 0.067(6) -0.001(4) -0.008(4) -0.017(4)
C40 0.067(6) 0.046(5) 0.075(6) -0.005(5) 0.005(5) -0.029(5)
C41 0.036(5) 0.067(6) 0.053(5) -0.022(4) -0.010(4) -0.016(4)
C42 0.045(5) 0.053(5) 0.051(5) -0.002(4) -0.014(4) -0.016(4)
C43 0.064(6) 0.076(7) 0.071(6) -0.038(5) 0.011(5) -0.035(5)
C44 0.040(6) 0.100(8) 0.089(7) -0.037(6) -0.006(5) -0.015(5)
C46 0.049(6) 0.066(6) 0.090(7) -0.025(5) -0.007(5) -0.019(5)
C47 0.049(6) 0.089(7) 0.057(5) -0.022(5) 0.000(4) -0.024(5)
C48 0.055(6) 0.069(6) 0.058(6) -0.029(4) 0.014(5) -0.021(5)
C49 0.085(7) 0.055(6) 0.060(6) 0.014(4) -0.004(5) -0.035(5)
C50 0.087(7) 0.079(7) 0.054(6) -0.027(5) -0.016(5) -0.031(6)
C52 0.056(6) 0.055(6) 0.075(6) -0.008(5) -0.025(5) 0.003(5)
C53 0.061(6) 0.056(6) 0.081(6) -0.025(5) 0.013(5) -0.010(5)
C54 0.071(6) 0.049(5) 0.061(5) -0.028(4) 0.002(5) -0.022(5)
C55 0.065(6) 0.056(5) 0.051(5) -0.017(4) 0.001(5) -0.016(5)
C56 0.056(6) 0.061(6) 0.086(7) 0.012(5) -0.023(5) -0.008(5)
C58 0.049(6) 0.087(8) 0.112(8) -0.033(6) -0.011(6) -0.004(5)
N59 0.031(4) 0.052(4) 0.064(4) -0.014(3) -0.008(3) -0.018(3)
C1 0.079(7) 0.048(6) 0.095(7) 0.017(5) -0.029(6) -0.020(5)
B1 0.023(5) 0.046(6) 0.076(6) -0.011(5) -0.015(4) -0.021(4)

loop_
_atom_type_symbol
_atom_type_description
_atom_type_scat_dispersion_real
_atom_type_scat_dispersion_imag
_atom_type_scat_source
C C 0.0033 0.0016 'International Tables Vol C Tables 4.2.6.8 and 6.1.1.4'
H H 0.0000 0.0000 'International Tables Vol C Tables 4.2.6.8 and 6.1.1.4'
B B 0.0013 0.0007 'International Tables Vol C Tables 4.2.6.8 and 6.1.1.4'
N N 0.0061 0.0033 'International Tables Vol C Tables 4.2.6.8 and 6.1.1.4'
Cu Cu 0.3201 1.2651 'International Tables Vol C Tables 4.2.6.8 and 6.1.1.4'

loop_
_geom_angle_atom_site_label_1
_geom_angle_atom_site_label_2
_geom_angle_atom_site_label_3
_geom_angle
_geom_angle_site_symmetry_1
_geom_angle_site_symmetry_3
N1 Cu1 N7 161.5(2) . .
N1 Cu1 N18 97.6(2) . .
N7 Cu1 N18 100.8(2) . .
N2 Cu2 N59 161.4(2) . .
N2 Cu2 N17 98.0(2) . .
N59 Cu2 N17 100.6(2) . .
C10 N1 C6 103.7(6) . .
C10 N1 Cu1 131.5(5) . .
C6 N1 Cu1 124.1(6) . .
C15 N2 C25 103.1(6) . .
C15 N2 Cu2 132.6(6) . .
C25 N2 Cu2 122.3(5) . .
C15 N3 C19 102.8(6) . .
C15 N3 B28 123.3(6) . .
C19 N3 B28 133.8(6) . .
C32 N4 C23 103.9(5) . .
C32 N4 B1 131.0(5) . 1_655
C23 N4 B1 124.3(6) . 1_655
N8 C5 C20 132.7(7) . .
N8 C5 C6 106.3(6) . .
C20 C5 C6 120.9(7) . .
C30 C6 N1 130.0(8) . .
C30 C6 C5 120.2(7) . .
N1 C6 C5 109.7(7) . .
C32 N7 C14 102.5(5) . .
C32 N7 Cu1 121.0(5) . .
C14 N7 Cu1 136.3(4) . .
C10 N8 C5 104.7(7) . .
C10 N8 B1 121.6(7) . .
C5 N8 B1 133.6(6) . .
C24 N9 C41 106.3(5) . .
C24 N9 B28 129.4(6) . 2_657
C41 N9 B28 124.3(6) . 2_657
N1 C10 N8 115.5(7) . .
C42 N11 C16 105.0(6) . .
C42 N11 B1 128.9(7) . 2_566
C16 N11 B1 126.0(6) . 2_566
C36 N13 C31 102.9(6) 1_655 .
C36 N13 B28 129.7(6) 1_655 .
C31 N13 B28 126.7(6) . .
C23 C14 N7 110.2(5) . .
C23 C14 C37 121.7(6) . .
N7 C14 C37 127.9(6) . .
N2 C15 N3 117.6(7) . .
C38 C16 N11 130.4(7) . .
C38 C16 C26 121.3(9) . .
N11 C16 C26 108.3(8) . .
C24 N17 C35 104.9(5) . .
C24 N17 Cu2 128.6(5) . .
C35 N17 Cu2 126.3(5) . .
C42 N18 C26 105.3(6) . .
C42 N18 Cu1 126.5(6) . .
C26 N18 Cu1 128.1(5) . .
N3 C19 C25 109.0(7) . .
N3 C19 C21 130.5(7) . .
C25 C19 C21 120.5(7) . .
C48 C20 C5 118.1(8) . .
C33 C21 C19 116.8(7) . .
C56 C22 C31 116.4(8) . .
C14 C23 N4 106.5(6) . .
C14 C23 C34 123.1(6) . .
N4 C23 C34 130.4(7) . .
N17 C24 N9 113.3(6) . .
C19 C25 C39 122.0(8) . .
C19 C25 N2 107.6(6) . .
C39 C25 N2 130.4(7) . .
C40 C26 C16 121.7(9) . .
C40 C26 N18 131.0(7) . .
C16 C26 N18 107.3(8) . .
N3 B28 N13 110.2(6) . .
N3 B28 N9 113.1(5) . 2_657
N13 B28 N9 107.6(6) . 2_657
C31 C29 N59 108.8(7) 1_455 .
C31 C29 C53 122.5(7) 1_455 .
N59 C29 C53 128.7(8) . .
C6 C30 C54 118.4(8) . .
C29 C31 N13 108.3(6) 1_655 .
C29 C31 C22 120.7(7) 1_655 .
N13 C31 C22 131.0(8) . .
N7 C32 N4 116.9(6) . .
C21 C33 C55 123.1(8) . .
C49 C34 C23 115.7(7) . .
C46 C35 N17 130.3(7) . .
C46 C35 C41 119.6(7) . .
N17 C35 C41 110.0(6) . .
N59 C36 N13 117.0(6) . 1_455
C52 C37 C14 114.7(7) . .
C50 C38 C16 115.8(8) . .
C55 C39 C25 117.1(8) . .
C26 C40 C43 116.7(7) . .
C47 C41 C35 122.0(7) . .
C47 C41 N9 132.6(7) . .
C35 C41 N9 105.4(6) . .
N18 C42 N11 114.0(7) . .
C50 C43 C40 120.7(9) . .
C47 C44 C58 121.2(8) . .
C58 C46 C35 118.5(8) . .
C44 C47 C41 118.0(8) . .
C20 C48 C54 120.5(7) . .
C34 C49 C52 120.9(7) . .
C38 C50 C43 123.8(9) . .
C37 C52 C49 123.9(7) . .
C1 C53 C29 115.7(8) 1_455 .
C30 C54 C48 121.8(8) . .
C39 C55 C33 120.4(8) . .
C22 C56 C1 123.0(8) . .
C46 C58 C44 120.6(8) . .
C36 N59 C29 103.0(6) . .
C36 N59 Cu2 122.0(5) . .
C29 N59 Cu2 134.0(5) . .
C53 C1 C56 121.6(8) 1_655 .
N8 B1 N4 108.6(6) . 1_455
N8 B1 N11 111.4(6) . 2_566
N4 B1 N11 105.1(5) 1_455 2_566

loop_
_geom_bond_atom_site_label_1
_geom_bond_atom_site_label_2
_geom_bond_distance
_geom_bond_site_symmetry_2
Cu1 N1 1.899(6) .
Cu1 N7 1.899(5) .
Cu1 N18 2.204(5) .
Cu2 N2 1.902(6) .
Cu2 N59 1.916(6) .
Cu2 N17 2.216(5) .
N1 C10 1.321(9) .
N1 C6 1.371(7) .
N2 C15 1.294(7) .
N2 C25 1.417(9) .
N3 C15 1.343(8) .
N3 C19 1.378(8) .
N3 B28 1.511(8) .
N4 C32 1.339(7) .
N4 C23 1.399(7) .
N4 B1 1.566(8) 1_655
C5 N8 1.385(8) .
C5 C20 1.387(8) .
C5 C6 1.396(9) .
C6 C30 1.371(9) .
N7 C32 1.313(7) .
N7 C14 1.395(7) .
N8 C10 1.338(8) .
N8 B1 1.538(10) .
N9 C24 1.366(7) .
N9 C41 1.400(7) .
N9 B28 1.551(8) 2_657
N11 C42 1.368(8) .
N11 C16 1.391(9) .
N11 B1 1.566(9) 2_566
N13 C36 1.351(9) 1_655
N13 C31 1.379(8) .
N13 B28 1.546(9) .
C14 C23 1.380(8) .
C14 C37 1.401(8) .
C16 C38 1.390(10) .
C16 C26 1.395(9) .
N17 C24 1.325(7) .
N17 C35 1.393(8) .
N18 C42 1.322(8) .
N18 C26 1.426(10) .
C19 C25 1.380(9) .
C19 C21 1.405(9) .
C20 C48 1.372(10) .
C21 C33 1.367(9) .
C22 C56 1.375(9) .
C22 C31 1.406(8) .
C23 C34 1.400(8) .
C25 C39 1.401(9) .
C26 C40 1.372(11) .
B28 N9 1.551(8) 2_657
C29 C31 1.375(10) 1_455
C29 N59 1.402(7) .
C29 C53 1.416(9) .
C30 C54 1.372(8) .
C31 C29 1.375(10) 1_655
C33 C55 1.392(9) .
C34 C49 1.373(8) .
C35 C46 1.379(8) .
C35 C41 1.399(8) .
C36 N59 1.297(9) .
C36 N13 1.351(9) 1_455
C37 C52 1.378(9) .
C38 C50 1.351(11) .
C39 C55 1.380(10) .
C40 C43 1.381(10) .
C41 C47 1.367(8) .
C43 C50 1.380(9) .
C44 C47 1.342(9) .
C44 C58 1.417(9) .
C46 C58 1.360(9) .
C48 C54 1.380(10) .
C49 C52 1.405(9) .
C53 C1 1.378(9) 1_455
C56 C1 1.382(11) .
C1 C53 1.378(9) 1_655
B1 N4 1.566(8) 1_455
B1 N11 1.566(9) 2_566
